data_4081856
loop_
_publ_author_name
'Wheaton, Craig A.'
'Bow, John-Paul J.'
'Stradiotto, Mark'

_publ_section_title
;
 New Phosphine-Functionalized NHC Ligands: Discovery of an Effective
 Catalyst for the Room-Temperature Amination of Aryl Chlorides with
 Primary and Secondary Amines
;
_journal_issue 21
_journal_name_full Organometallics
_journal_page_first 6148
_journal_paper_doi 10.1021/om400684n
_journal_volume 32
_journal_year 2013
_chemical_formula_sum 'C35 H44 B F4 N2 P'
_chemical_formula_weight 610.50
_chemical_name_systematic
; 
 ? 
;
_space_group_IT_number 14
_symmetry_cell_setting monoclinic
_symmetry_space_group_name_Hall '-P 2yn'
_symmetry_space_group_name_H-M 'P 1 21/n 1'
_atom_sites_solution_hydrogens geom
_atom_sites_solution_primary direct
_atom_sites_solution_secondary difmap
_audit_creation_method SHELXL-97
_cell_angle_alpha 90.00
_cell_angle_beta 90.0860(10)
_cell_angle_gamma 90.00
_cell_formula_units_Z 4
_cell_length_a 11.3006(2)
_cell_length_b 19.9760(3)
_cell_length_c 13.2786(2)
_cell_measurement_reflns_used 9861
_cell_measurement_temperature 173(2)
_cell_measurement_theta_max 69.71
_cell_measurement_theta_min 4.50
_cell_volume 2997.52(8)
_computing_structure_refinement 'SHELXL-97 (Sheldrick, 1997)'
_computing_structure_solution 'SHELXS-97 (Sheldrick, 1990)'
_diffrn_ambient_temperature 173(2)
_diffrn_measured_fraction_theta_full 0.965
_diffrn_measured_fraction_theta_max 0.965
_diffrn_radiation_monochromator graphite
_diffrn_radiation_source 'fine-focus sealed tube'
_diffrn_radiation_type CuK\a
_diffrn_radiation_wavelength 1.54178
_diffrn_reflns_av_R_equivalents 0.0381
_diffrn_reflns_av_sigmaI/netI 0.0212
_diffrn_reflns_limit_h_max 13
_diffrn_reflns_limit_h_min -13
_diffrn_reflns_limit_k_max 24
_diffrn_reflns_limit_k_min -24
_diffrn_reflns_limit_l_max 15
_diffrn_reflns_limit_l_min -14
_diffrn_reflns_number 54617
_diffrn_reflns_theta_full 70.20
_diffrn_reflns_theta_max 70.20
_diffrn_reflns_theta_min 4.00
_exptl_absorpt_coefficient_mu 1.259
_exptl_absorpt_correction_T_max 0.8474
_exptl_absorpt_correction_T_min 0.5616
_exptl_absorpt_correction_type integration
_exptl_crystal_colour colourless
_exptl_crystal_density_diffrn 1.353
_exptl_crystal_density_method 'not measured'
_exptl_crystal_description prism
_exptl_crystal_F_000 1296
_exptl_crystal_size_max 0.52
_exptl_crystal_size_mid 0.18
_exptl_crystal_size_min 0.14
_refine_diff_density_max 0.557
_refine_diff_density_min -0.386
_refine_diff_density_rms 0.053
_refine_ls_extinction_method none
_refine_ls_goodness_of_fit_ref 1.043
_refine_ls_hydrogen_treatment constr
_refine_ls_matrix_type full
_refine_ls_number_parameters 388
_refine_ls_number_reflns 5509
_refine_ls_number_restraints 0
_refine_ls_restrained_S_all 1.043
_refine_ls_R_factor_all 0.0410
_refine_ls_R_factor_gt 0.0398
_refine_ls_shift/su_max 0.000
_refine_ls_shift/su_mean 0.000
_refine_ls_structure_factor_coef Fsqd
_refine_ls_weighting_details 'calc w=1/[\s^2^(Fo^2^)+(0.0628P)^2^+1.3727P] where P=(Fo^2^+2Fc^2^)/3'
_refine_ls_weighting_scheme calc
_refine_ls_wR_factor_gt 0.1071
_refine_ls_wR_factor_ref 0.1083
_reflns_number_gt 5257
_reflns_number_total 5509
_reflns_threshold_expression >2sigma(I)
_cod_data_source_file om400684n_si_002.cif
_cod_data_source_block 12
_cod_original_sg_symbol_H-M P2(1)/n
_cod_database_code 4081856

loop_
_symmetry_equiv_pos_as_xyz
'x, y, z'
'-x+1/2, y+1/2, -z+1/2'
'-x, -y, -z'
'x-1/2, -y-1/2, z-1/2'

loop_
_atom_site_label
_atom_site_type_symbol
_atom_site_fract_x
_atom_site_fract_y
_atom_site_fract_z
_atom_site_U_iso_or_equiv
_atom_site_adp_type
_atom_site_occupancy
_atom_site_symmetry_multiplicity
_atom_site_calc_flag
_atom_site_refinement_flags
P1 P 0.70320(3) 0.234475(16) 0.71796(2) 0.01815(11) Uani 1 1 d .
N1 N 0.59573(10) 0.13392(6) 0.84025(9) 0.0236(3) Uani 1 1 d .
C1 C 0.72377(12) 0.27689(7) 0.90139(11) 0.0233(3) Uani 1 1 d .
F1 F 0.22812(17) 0.26118(7) 0.85863(9) 0.0804(5) Uani 1 1 d .
B1 B 0.21290(15) 0.26561(8) 0.75780(13) 0.0268(3) Uani 1 1 d .
N2 N 0.61299(11) 0.24414(6) 0.90282(9) 0.0252(3) Uani 1 1 d .
C2 C 0.76517(13) 0.31499(8) 0.98218(11) 0.0290(3) Uani 1 1 d .
H2 H 0.7209 0.3178 1.0428 0.035 Uiso 1 1 calc R
F2 F 0.17161(10) 0.32832(5) 0.73055(9) 0.0512(3) Uani 1 1 d .
C3 C 0.87185(14) 0.34857(8) 0.97254(12) 0.0319(3) Uani 1 1 d .
H3 H 0.8995 0.3753 1.0268 0.038 Uiso 1 1 calc R
F3 F 0.13409(10) 0.21739(6) 0.72588(9) 0.0494(3) Uani 1 1 d .
C4 C 0.93942(13) 0.34408(8) 0.88526(12) 0.0308(3) Uani 1 1 d .
H4 H 1.0132 0.3667 0.8810 0.037 Uiso 1 1 calc R
F4 F 0.31945(10) 0.25483(6) 0.70856(11) 0.0625(4) Uani 1 1 d .
C5 C 0.89913(12) 0.30665(7) 0.80485(11) 0.0254(3) Uani 1 1 d .
H5 H 0.9446 0.3034 0.7449 0.031 Uiso 1 1 calc R
C6 C 0.79042(12) 0.27351(7) 0.81281(10) 0.0214(3) Uani 1 1 d .
C7 C 0.63888(11) 0.30432(6) 0.64266(10) 0.0196(3) Uani 1 1 d .
C8 C 0.73789(12) 0.34639(7) 0.59194(11) 0.0247(3) Uani 1 1 d .
H8A H 0.7933 0.3634 0.6438 0.030 Uiso 1 1 calc R
H8B H 0.7831 0.3180 0.5445 0.030 Uiso 1 1 calc R
C9 C 0.57125(12) 0.35041(7) 0.71729(10) 0.0227(3) Uani 1 1 d .
H9A H 0.5080 0.3246 0.7513 0.027 Uiso 1 1 calc R
H9B H 0.6264 0.3674 0.7694 0.027 Uiso 1 1 calc R
C10 C 0.55304(12) 0.27853(7) 0.56134(10) 0.0231(3) Uani 1 1 d .
H10A H 0.4898 0.2515 0.5931 0.028 Uiso 1 1 calc R
H10B H 0.5961 0.2496 0.5132 0.028 Uiso 1 1 calc R
C11 C 0.49805(13) 0.33861(7) 0.50518(11) 0.0269(3) Uani 1 1 d .
H11 H 0.4420 0.3217 0.4526 0.032 Uiso 1 1 calc R
C12 C 0.68186(13) 0.40562(7) 0.53477(11) 0.0270(3) Uani 1 1 d .
H12 H 0.7457 0.4323 0.5015 0.032 Uiso 1 1 calc R
C13 C 0.51663(12) 0.40957(7) 0.65921(11) 0.0245(3) Uani 1 1 d .
H13 H 0.4727 0.4389 0.7074 0.029 Uiso 1 1 calc R
C14 C 0.61512(13) 0.45032(7) 0.60909(11) 0.0268(3) Uani 1 1 d .
H14A H 0.5806 0.4891 0.5731 0.032 Uiso 1 1 calc R
H14B H 0.6704 0.4675 0.6610 0.032 Uiso 1 1 calc R
C15 C 0.59648(14) 0.37904(7) 0.45435(11) 0.0298(3) Uani 1 1 d .
H15A H 0.5617 0.4169 0.4165 0.036 Uiso 1 1 calc R
H15B H 0.6399 0.3502 0.4063 0.036 Uiso 1 1 calc R
C16 C 0.43059(13) 0.38327(7) 0.57935(11) 0.0274(3) Uani 1 1 d .
H16A H 0.3941 0.4213 0.5429 0.033 Uiso 1 1 calc R
H16B H 0.3667 0.3572 0.6120 0.033 Uiso 1 1 calc R
C17 C 0.77599(12) 0.16499(7) 0.64952(10) 0.0207(3) Uani 1 1 d .
C18 C 0.84775(12) 0.12367(7) 0.72751(10) 0.0233(3) Uani 1 1 d .
H18A H 0.9084 0.1524 0.7596 0.028 Uiso 1 1 calc R
H18B H 0.7943 0.1066 0.7807 0.028 Uiso 1 1 calc R
C19 C 0.86248(13) 0.19219(7) 0.56925(11) 0.0245(3) Uani 1 1 d .
H19A H 0.8186 0.2192 0.5191 0.029 Uiso 1 1 calc R
H19B H 0.9223 0.2213 0.6017 0.029 Uiso 1 1 calc R
C20 C 0.68250(13) 0.12001(7) 0.59770(11) 0.0258(3) Uani 1 1 d .
H20A H 0.6265 0.1024 0.6485 0.031 Uiso 1 1 calc R
H20B H 0.6371 0.1465 0.5479 0.031 Uiso 1 1 calc R
C21 C 0.74566(14) 0.06142(7) 0.54453(11) 0.0290(3) Uani 1 1 d .
H21 H 0.6855 0.0322 0.5109 0.035 Uiso 1 1 calc R
C22 C 0.90773(13) 0.06465(7) 0.67316(11) 0.0271(3) Uani 1 1 d .
H22 H 0.9529 0.0375 0.7234 0.033 Uiso 1 1 calc R
C23 C 0.92413(14) 0.13304(7) 0.51653(12) 0.0295(3) Uani 1 1 d .
H23 H 0.9800 0.1507 0.4646 0.035 Uiso 1 1 calc R
C24 C 0.83099(15) 0.08923(8) 0.46518(11) 0.0324(3) Uani 1 1 d .
H24A H 0.8701 0.0518 0.4294 0.039 Uiso 1 1 calc R
H24B H 0.7865 0.1160 0.4151 0.039 Uiso 1 1 calc R
C25 C 0.99354(14) 0.09202(8) 0.59400(12) 0.0310(3) Uani 1 1 d .
H25A H 1.0539 0.1206 0.6269 0.037 Uiso 1 1 calc R
H25B H 1.0346 0.0545 0.5601 0.037 Uiso 1 1 calc R
C26 C 0.81418(14) 0.02035(7) 0.62299(12) 0.0306(3) Uani 1 1 d .
H26A H 0.7589 0.0030 0.6745 0.037 Uiso 1 1 calc R
H26B H 0.8529 -0.0183 0.5899 0.037 Uiso 1 1 calc R
C27 C 0.59515(15) 0.19702(8) 0.98790(12) 0.0339(4) Uani 1 1 d .
H27A H 0.5106 0.1938 1.0066 0.041 Uiso 1 1 calc R
H27B H 0.6417 0.2107 1.0477 0.041 Uiso 1 1 calc R
C28 C 0.63995(14) 0.13170(8) 0.94474(11) 0.0298(3) Uani 1 1 d .
H28A H 0.7274 0.1295 0.9467 0.036 Uiso 1 1 calc R
H28B H 0.6071 0.0929 0.9816 0.036 Uiso 1 1 calc R
C29 C 0.58798(12) 0.20449(7) 0.81114(10) 0.0217(3) Uani 1 1 d .
H29 H 0.5068 0.2148 0.7855 0.026 Uiso 1 1 calc R
C30 C 0.50535(12) 0.08756(7) 0.81387(11) 0.0250(3) Uani 1 1 d .
C31 C 0.40063(15) 0.10493(8) 0.76661(15) 0.0398(4) Uani 1 1 d .
H31 H 0.3853 0.1504 0.7503 0.048 Uiso 1 1 calc R
C32 C 0.31742(18) 0.05589(10) 0.74278(18) 0.0537(5) Uani 1 1 d .
H32 H 0.2458 0.0685 0.7104 0.064 Uiso 1 1 calc R
C33 C 0.33713(18) -0.01055(9) 0.76532(16) 0.0467(4) Uani 1 1 d .
H33 H 0.2794 -0.0435 0.7497 0.056 Uiso 1 1 calc R
C34 C 0.44227(17) -0.02815(8) 0.81099(14) 0.0408(4) Uani 1 1 d .
H34 H 0.4574 -0.0738 0.8263 0.049 Uiso 1 1 calc R
C35 C 0.52586(15) 0.01983(8) 0.83481(13) 0.0351(4) Uani 1 1 d .
H35 H 0.5981 0.0067 0.8657 0.042 Uiso 1 1 calc R

loop_
_atom_site_aniso_label
_atom_site_aniso_U_11
_atom_site_aniso_U_22
_atom_site_aniso_U_33
_atom_site_aniso_U_23
_atom_site_aniso_U_13
_atom_site_aniso_U_12
P1 0.01975(18) 0.01963(18) 0.01506(19) -0.00030(11) 0.00064(12) 0.00188(12)
N1 0.0239(6) 0.0248(6) 0.0221(6) 0.0051(4) 0.0006(5) 0.0000(4)
C1 0.0240(7) 0.0251(7) 0.0209(7) 0.0005(5) 0.0003(5) 0.0048(5)
F1 0.1463(14) 0.0700(9) 0.0248(6) 0.0057(5) -0.0154(7) -0.0490(9)
B1 0.0289(8) 0.0291(8) 0.0224(9) 0.0010(6) 0.0034(6) -0.0016(6)
N2 0.0264(6) 0.0296(6) 0.0195(6) -0.0025(5) 0.0043(5) 0.0000(5)
C2 0.0326(8) 0.0331(8) 0.0212(8) -0.0042(6) -0.0004(6) 0.0046(6)
F2 0.0483(6) 0.0335(5) 0.0719(8) 0.0071(5) 0.0151(5) 0.0123(4)
C3 0.0353(8) 0.0339(8) 0.0264(8) -0.0066(6) -0.0095(6) 0.0013(6)
F3 0.0510(6) 0.0451(6) 0.0520(7) -0.0052(5) -0.0081(5) -0.0137(5)
C4 0.0265(7) 0.0340(8) 0.0319(9) -0.0003(6) -0.0059(6) -0.0023(6)
F4 0.0393(6) 0.0502(6) 0.0980(10) 0.0245(7) 0.0285(6) 0.0132(5)
C5 0.0219(7) 0.0301(7) 0.0242(8) 0.0010(5) -0.0011(5) 0.0018(5)
C6 0.0229(6) 0.0233(6) 0.0180(7) -0.0012(5) -0.0022(5) 0.0037(5)
C7 0.0216(6) 0.0192(6) 0.0181(7) 0.0009(5) 0.0005(5) 0.0024(5)
C8 0.0239(7) 0.0227(7) 0.0274(8) 0.0035(5) 0.0034(5) 0.0012(5)
C9 0.0265(7) 0.0225(7) 0.0192(7) -0.0014(5) 0.0005(5) 0.0036(5)
C10 0.0282(7) 0.0217(6) 0.0192(7) -0.0010(5) -0.0029(5) 0.0013(5)
C11 0.0322(7) 0.0256(7) 0.0230(7) -0.0007(5) -0.0083(6) 0.0028(6)
C12 0.0306(7) 0.0226(7) 0.0278(8) 0.0054(5) 0.0050(6) 0.0017(6)
C13 0.0274(7) 0.0218(7) 0.0244(8) -0.0010(5) 0.0010(5) 0.0056(5)
C14 0.0317(7) 0.0199(7) 0.0289(8) 0.0007(5) -0.0013(6) 0.0017(5)
C15 0.0426(8) 0.0265(7) 0.0202(8) 0.0040(5) 0.0012(6) 0.0070(6)
C16 0.0257(7) 0.0257(7) 0.0308(8) 0.0029(6) -0.0039(6) 0.0043(6)
C17 0.0250(6) 0.0203(6) 0.0169(7) -0.0008(5) 0.0023(5) 0.0045(5)
C18 0.0262(7) 0.0253(7) 0.0185(7) 0.0018(5) 0.0020(5) 0.0052(5)
C19 0.0317(7) 0.0226(7) 0.0194(7) 0.0010(5) 0.0050(6) 0.0033(5)
C20 0.0286(7) 0.0245(7) 0.0242(8) -0.0022(5) -0.0015(6) 0.0020(6)
C21 0.0383(8) 0.0228(7) 0.0258(8) -0.0049(6) -0.0006(6) 0.0015(6)
C22 0.0324(7) 0.0249(7) 0.0241(8) 0.0032(5) 0.0039(6) 0.0095(6)
C23 0.0375(8) 0.0271(7) 0.0240(8) 0.0011(6) 0.0124(6) 0.0060(6)
C24 0.0500(9) 0.0267(7) 0.0205(8) -0.0035(6) 0.0048(6) 0.0087(6)
C25 0.0309(8) 0.0297(8) 0.0323(9) -0.0004(6) 0.0098(6) 0.0092(6)
C26 0.0406(8) 0.0215(7) 0.0296(8) 0.0005(6) 0.0070(6) 0.0042(6)
C27 0.0406(9) 0.0402(9) 0.0208(8) 0.0012(6) 0.0087(6) -0.0062(7)
C28 0.0322(8) 0.0351(8) 0.0220(8) 0.0069(6) -0.0010(6) -0.0028(6)
C29 0.0216(6) 0.0230(7) 0.0204(7) 0.0013(5) 0.0024(5) 0.0011(5)
C30 0.0267(7) 0.0261(7) 0.0222(7) 0.0010(5) 0.0059(5) -0.0011(5)
C31 0.0352(8) 0.0286(8) 0.0555(11) 0.0040(7) -0.0111(8) -0.0020(7)
C32 0.0432(10) 0.0414(10) 0.0765(15) 0.0045(9) -0.0233(10) -0.0088(8)
C33 0.0496(10) 0.0366(9) 0.0536(12) -0.0023(8) -0.0045(9) -0.0160(8)
C34 0.0527(10) 0.0260(8) 0.0436(10) 0.0019(7) 0.0040(8) -0.0047(7)
C35 0.0366(8) 0.0289(8) 0.0398(10) 0.0047(6) 0.0004(7) 0.0023(6)

loop_
_atom_type_symbol
_atom_type_description
_atom_type_scat_dispersion_real
_atom_type_scat_dispersion_imag
_atom_type_scat_source
C C 0.0181 0.0091 'International Tables Vol C Tables 4.2.6.8 and 6.1.1.4'
H H 0.0000 0.0000 'International Tables Vol C Tables 4.2.6.8 and 6.1.1.4'
B B 0.0090 0.0039 'International Tables Vol C Tables 4.2.6.8 and 6.1.1.4'
N N 0.0311 0.0180 'International Tables Vol C Tables 4.2.6.8 and 6.1.1.4'
F F 0.0727 0.0534 'International Tables Vol C Tables 4.2.6.8 and 6.1.1.4'
P P 0.2955 0.4335 'International Tables Vol C Tables 4.2.6.8 and 6.1.1.4'

loop_
_geom_angle_atom_site_label_1
_geom_angle_atom_site_label_2
_geom_angle_atom_site_label_3
_geom_angle
C6 P1 C17 115.47(6)
C6 P1 C7 105.49(6)
C17 P1 C7 118.10(6)
C6 P1 C29 93.25(6)
C17 P1 C29 112.93(6)
C7 P1 C29 108.61(6)
C30 N1 C29 121.28(11)
C30 N1 C28 117.02(11)
C29 N1 C28 107.30(11)
C2 C1 C6 119.49(13)
C2 C1 N2 122.57(13)
C6 C1 N2 117.85(12)
F1 B1 F3 109.87(14)
F1 B1 F2 111.11(15)
F3 B1 F2 109.54(14)
F1 B1 F4 110.31(16)
F3 B1 F4 107.90(14)
F2 B1 F4 108.03(13)
C1 N2 C29 113.90(11)
C1 N2 C27 115.17(12)
C29 N2 C27 105.11(11)
C3 C2 C1 118.93(14)
C3 C2 H2 120.5
C1 C2 H2 120.5
C2 C3 C4 121.61(14)
C2 C3 H3 119.2
C4 C3 H3 119.2
C5 C4 C3 119.89(14)
C5 C4 H4 120.1
C3 C4 H4 120.1
C4 C5 C6 119.10(14)
C4 C5 H5 120.4
C6 C5 H5 120.4
C1 C6 C5 120.95(13)
C1 C6 P1 108.55(10)
C5 C6 P1 129.76(11)
C10 C7 C8 109.30(11)
C10 C7 C9 109.61(11)
C8 C7 C9 108.12(11)
C10 C7 P1 111.75(9)
C8 C7 P1 110.91(9)
C9 C7 P1 107.05(9)
C12 C8 C7 109.46(11)
C12 C8 H8A 109.8
C7 C8 H8A 109.8
C12 C8 H8B 109.8
C7 C8 H8B 109.8
H8A C8 H8B 108.2
C13 C9 C7 109.41(11)
C13 C9 H9A 109.8
C7 C9 H9A 109.8
C13 C9 H9B 109.8
C7 C9 H9B 109.8
H9A C9 H9B 108.2
C7 C10 C11 109.36(11)
C7 C10 H10A 109.8
C11 C10 H10A 109.8
C7 C10 H10B 109.8
C11 C10 H10B 109.8
H10A C10 H10B 108.2
C15 C11 C16 109.77(12)
C15 C11 C10 109.32(12)
C16 C11 C10 110.03(12)
C15 C11 H11 109.2
C16 C11 H11 109.2
C10 C11 H11 109.2
C14 C12 C15 109.94(12)
C14 C12 C8 109.44(12)
C15 C12 C8 109.57(12)
C14 C12 H12 109.3
C15 C12 H12 109.3
C8 C12 H12 109.3
C16 C13 C14 110.03(12)
C16 C13 C9 109.72(11)
C14 C13 C9 109.54(11)
C16 C13 H13 109.2
C14 C13 H13 109.2
C9 C13 H13 109.2
C12 C14 C13 109.21(11)
C12 C14 H14A 109.8
C13 C14 H14A 109.8
C12 C14 H14B 109.8
C13 C14 H14B 109.8
H14A C14 H14B 108.3
C11 C15 C12 109.41(12)
C11 C15 H15A 109.8
C12 C15 H15A 109.8
C11 C15 H15B 109.8
C12 C15 H15B 109.8
H15A C15 H15B 108.2
C13 C16 C11 109.20(11)
C13 C16 H16A 109.8
C11 C16 H16A 109.8
C13 C16 H16B 109.8
C11 C16 H16B 109.8
H16A C16 H16B 108.3
C19 C17 C20 109.24(11)
C19 C17 C18 108.47(11)
C20 C17 C18 110.10(11)
C19 C17 P1 110.88(9)
C20 C17 P1 110.47(9)
C18 C17 P1 107.65(9)
C22 C18 C17 108.92(11)
C22 C18 H18A 109.9
C17 C18 H18A 109.9
C22 C18 H18B 109.9
C17 C18 H18B 109.9
H18A C18 H18B 108.3
C23 C19 C17 109.30(11)
C23 C19 H19A 109.8
C17 C19 H19A 109.8
C23 C19 H19B 109.8
C17 C19 H19B 109.8
H19A C19 H19B 108.3
C21 C20 C17 109.14(11)
C21 C20 H20A 109.9
C17 C20 H20A 109.9
C21 C20 H20B 109.9
C17 C20 H20B 109.9
H20A C20 H20B 108.3
C24 C21 C26 110.05(13)
C24 C21 C20 109.36(12)
C26 C21 C20 109.16(12)
C24 C21 H21 109.4
C26 C21 H21 109.4
C20 C21 H21 109.4
C26 C22 C25 110.20(13)
C26 C22 C18 110.03(12)
C25 C22 C18 109.14(12)
C26 C22 H22 109.2
C25 C22 H22 109.2
C18 C22 H22 109.2
C24 C23 C25 110.19(13)
C24 C23 C19 109.29(12)
C25 C23 C19 109.69(12)
C24 C23 H23 109.2
C25 C23 H23 109.2
C19 C23 H23 109.2
C23 C24 C21 109.52(12)
C23 C24 H24A 109.8
C21 C24 H24A 109.8
C23 C24 H24B 109.8
C21 C24 H24B 109.8
H24A C24 H24B 108.2
C23 C25 C22 109.14(12)
C23 C25 H25A 109.9
C22 C25 H25A 109.9
C23 C25 H25B 109.9
C22 C25 H25B 109.9
H25A C25 H25B 108.3
C22 C26 C21 109.50(12)
C22 C26 H26A 109.8
C21 C26 H26A 109.8
C22 C26 H26B 109.8
C21 C26 H26B 109.8
H26A C26 H26B 108.2
N2 C27 C28 102.28(12)
N2 C27 H27A 111.3
C28 C27 H27A 111.3
N2 C27 H27B 111.3
C28 C27 H27B 111.3
H27A C27 H27B 109.2
N1 C28 C27 102.55(12)
N1 C28 H28A 111.3
C27 C28 H28A 111.3
N1 C28 H28B 111.3
C27 C28 H28B 111.3
H28A C28 H28B 109.2
N1 C29 N2 106.68(11)
N1 C29 P1 115.83(9)
N2 C29 P1 103.74(9)
N1 C29 H29 110.1
N2 C29 H29 110.1
P1 C29 H29 110.1
C31 C30 C35 118.28(14)
C31 C30 N1 124.20(13)
C35 C30 N1 117.50(13)
C30 C31 C32 120.21(16)
C30 C31 H31 119.9
C32 C31 H31 119.9
C33 C32 C31 121.24(18)
C33 C32 H32 119.4
C31 C32 H32 119.4
C32 C33 C34 118.68(16)
C32 C33 H33 120.7
C34 C33 H33 120.7
C33 C34 C35 120.80(16)
C33 C34 H34 119.6
C35 C34 H34 119.6
C34 C35 C30 120.78(16)
C34 C35 H35 119.6
C30 C35 H35 119.6

loop_
_geom_bond_atom_site_label_1
_geom_bond_atom_site_label_2
_geom_bond_distance
P1 C6 1.7783(14)
P1 C17 1.8524(13)
P1 C7 1.8635(13)
P1 C29 1.8948(14)
N1 C30 1.4222(18)
N1 C29 1.4644(17)
N1 C28 1.4746(19)
C1 C2 1.395(2)
C1 C6 1.399(2)
C1 N2 1.4127(19)
F1 B1 1.352(2)
B1 F3 1.378(2)
B1 F2 1.385(2)
B1 F4 1.388(2)
N2 C29 1.4792(18)
N2 C27 1.4845(19)
C2 C3 1.386(2)
C2 H2 0.9500
C3 C4 1.392(2)
C3 H3 0.9500
C4 C5 1.380(2)
C4 H4 0.9500
C5 C6 1.400(2)
C5 H5 0.9500
C7 C10 1.5392(18)
C7 C8 1.5536(18)
C7 C9 1.5544(18)
C8 C12 1.5412(19)
C8 H8A 0.9900
C8 H8B 0.9900
C9 C13 1.5397(18)
C9 H9A 0.9900
C9 H9B 0.9900
C10 C11 1.5431(19)
C10 H10A 0.9900
C10 H10B 0.9900
C11 C15 1.532(2)
C11 C16 1.533(2)
C11 H11 1.0000
C12 C14 1.531(2)
C12 C15 1.533(2)
C12 H12 1.0000
C13 C16 1.531(2)
C13 C14 1.532(2)
C13 H13 1.0000
C14 H14A 0.9900
C14 H14B 0.9900
C15 H15A 0.9900
C15 H15B 0.9900
C16 H16A 0.9900
C16 H16B 0.9900
C17 C19 1.5459(19)
C17 C20 1.5475(19)
C17 C18 1.5521(18)
C18 C22 1.5400(19)
C18 H18A 0.9900
C18 H18B 0.9900
C19 C23 1.5405(19)
C19 H19A 0.9900
C19 H19B 0.9900
C20 C21 1.5427(19)
C20 H20A 0.9900
C20 H20B 0.9900
C21 C24 1.533(2)
C21 C26 1.535(2)
C21 H21 1.0000
C22 C26 1.530(2)
C22 C25 1.532(2)
C22 H22 1.0000
C23 C24 1.529(2)
C23 C25 1.530(2)
C23 H23 1.0000
C24 H24A 0.9900
C24 H24B 0.9900
C25 H25A 0.9900
C25 H25B 0.9900
C26 H26A 0.9900
C26 H26B 0.9900
C27 C28 1.513(2)
C27 H27A 0.9900
C27 H27B 0.9900
C28 H28A 0.9900
C28 H28B 0.9900
C29 H29 1.0000
C30 C31 1.383(2)
C30 C35 1.400(2)
C31 C32 1.394(2)
C31 H31 0.9500
C32 C33 1.378(3)
C32 H32 0.9500
C33 C34 1.379(3)
C33 H33 0.9500
C34 C35 1.382(2)
C34 H34 0.9500
C35 H35 0.9500

loop_
_geom_torsion_atom_site_label_1
_geom_torsion_atom_site_label_2
_geom_torsion_atom_site_label_3
_geom_torsion_atom_site_label_4
_geom_torsion
C2 C1 N2 C29 -177.93(13)
C6 C1 N2 C29 5.69(18)
C2 C1 N2 C27 -56.37(18)
C6 C1 N2 C27 127.25(14)
C6 C1 C2 C3 -0.1(2)
N2 C1 C2 C3 -176.41(14)
C1 C2 C3 C4 -1.3(2)
C2 C3 C4 C5 1.5(2)
C3 C4 C5 C6 -0.2(2)
C2 C1 C6 C5 1.3(2)
N2 C1 C6 C5 177.83(12)
C2 C1 C6 P1 -169.68(11)
N2 C1 C6 P1 6.81(16)
C4 C5 C6 C1 -1.2(2)
C4 C5 C6 P1 167.71(11)
C17 P1 C6 C1 -130.13(10)
C7 P1 C6 C1 97.54(10)
C29 P1 C6 C1 -12.79(10)
C17 P1 C6 C5 59.90(15)
C7 P1 C6 C5 -72.43(14)
C29 P1 C6 C5 177.24(13)
C6 P1 C7 C10 -175.88(9)
C17 P1 C7 C10 53.30(11)
C29 P1 C7 C10 -76.93(10)
C6 P1 C7 C8 61.88(11)
C17 P1 C7 C8 -68.95(11)
C29 P1 C7 C8 160.83(9)
C6 P1 C7 C9 -55.86(10)
C17 P1 C7 C9 173.31(8)
C29 P1 C7 C9 43.08(10)
C10 C7 C8 C12 59.13(14)
C9 C7 C8 C12 -60.13(14)
P1 C7 C8 C12 -177.21(10)
C10 C7 C9 C13 -58.99(14)
C8 C7 C9 C13 60.07(14)
P1 C7 C9 C13 179.63(9)
C8 C7 C10 C11 -59.64(14)
C9 C7 C10 C11 58.69(14)
P1 C7 C10 C11 177.20(10)
C7 C10 C11 C15 60.80(15)
C7 C10 C11 C16 -59.82(15)
C7 C8 C12 C14 61.03(15)
C7 C8 C12 C15 -59.58(15)
C7 C9 C13 C16 59.94(15)
C7 C9 C13 C14 -60.95(14)
C15 C12 C14 C13 59.50(15)
C8 C12 C14 C13 -60.89(15)
C16 C13 C14 C12 -59.78(15)
C9 C13 C14 C12 60.92(15)
C16 C11 C15 C12 59.65(15)
C10 C11 C15 C12 -61.12(15)
C14 C12 C15 C11 -59.61(15)
C8 C12 C15 C11 60.70(15)
C14 C13 C16 C11 59.91(15)
C9 C13 C16 C11 -60.68(15)
C15 C11 C16 C13 -59.74(15)
C10 C11 C16 C13 60.60(15)
C6 P1 C17 C19 -78.42(11)
C7 P1 C17 C19 47.71(11)
C29 P1 C17 C19 175.93(9)
C6 P1 C17 C20 160.33(9)
C7 P1 C17 C20 -73.54(11)
C29 P1 C17 C20 54.68(11)
C6 P1 C17 C18 40.09(11)
C7 P1 C17 C18 166.22(9)
C29 P1 C17 C18 -65.56(10)
C19 C17 C18 C22 -60.93(14)
C20 C17 C18 C22 58.55(14)
P1 C17 C18 C22 179.03(9)
C20 C17 C19 C23 -59.87(14)
C18 C17 C19 C23 60.14(14)
P1 C17 C19 C23 178.15(10)
C19 C17 C20 C21 59.68(14)
C18 C17 C20 C21 -59.34(15)
P1 C17 C20 C21 -178.10(9)
C17 C20 C21 C24 -60.19(15)
C17 C20 C21 C26 60.27(15)
C17 C18 C22 C26 -59.30(15)
C17 C18 C22 C25 61.73(15)
C17 C19 C23 C24 60.51(15)
C17 C19 C23 C25 -60.39(16)
C25 C23 C24 C21 59.51(15)
C19 C23 C24 C21 -61.09(15)
C26 C21 C24 C23 -58.87(15)
C20 C21 C24 C23 61.03(16)
C24 C23 C25 C22 -59.68(16)
C19 C23 C25 C22 60.67(16)
C26 C22 C25 C23 59.56(15)
C18 C22 C25 C23 -61.36(16)
C25 C22 C26 C21 -59.23(15)
C18 C22 C26 C21 61.15(15)
C24 C21 C26 C22 58.74(15)
C20 C21 C26 C22 -61.29(16)
C1 N2 C27 C28 -90.44(14)
C29 N2 C27 C28 35.76(14)
C30 N1 C28 C27 -111.29(13)
C29 N1 C28 C27 29.01(14)
N2 C27 C28 N1 -39.58(14)
C30 N1 C29 N2 131.15(12)
C28 N1 C29 N2 -7.11(14)
C30 N1 C29 P1 -113.99(12)
C28 N1 C29 P1 107.76(11)
C1 N2 C29 N1 108.67(13)
C27 N2 C29 N1 -18.30(14)
C1 N2 C29 P1 -14.11(13)
C27 N2 C29 P1 -141.09(10)
C6 P1 C29 N1 -101.40(10)
C17 P1 C29 N1 18.06(12)
C7 P1 C29 N1 151.06(10)
C6 P1 C29 N2 15.13(9)
C17 P1 C29 N2 134.58(9)
C7 P1 C29 N2 -92.41(9)
C29 N1 C30 C31 -5.1(2)
C28 N1 C30 C31 129.40(17)
C29 N1 C30 C35 173.06(13)
C28 N1 C30 C35 -52.47(18)
C35 C30 C31 C32 1.3(3)
N1 C30 C31 C32 179.42(18)
C30 C31 C32 C33 -0.1(3)
C31 C32 C33 C34 -0.9(3)
C32 C33 C34 C35 0.7(3)
C33 C34 C35 C30 0.5(3)
C31 C30 C35 C34 -1.5(3)
N1 C30 C35 C34 -179.77(15)
